data_4301773
loop_
_publ_author_name
'Carmen Ka Man Chan'
'Chi-Hang Tao'
'Hoi-Lam Tam'
'Nianyong Zhu'
'Vivian Wing-Wah Yam'
'Kok-Wai Cheah'

_publ_section_title
;
Synthesis, Characterization, Luminescence, and Non-linear Optical
Properties of Oxadiazole- and Truxene-Containing Platinum(II) Alkynyl
Complexes with Donor-Acceptor Functionalities
;
_journal_name_full 'Inorganic Chemistry'
_journal_page_first 2855
_journal_page_last 2864
_journal_paper_doi 10.1021/ic8017979
_journal_volume 48
_journal_year 2009
_chemical_formula_moiety 'C57 H66'
_chemical_formula_sum 'C57 H66'
_chemical_formula_weight 751.10
_chemical_name_systematic
;
 ?
;
_space_group_IT_number 33
_symmetry_cell_setting orthorhombic
_symmetry_space_group_name_Hall 'P 2c -2n'
_symmetry_space_group_name_H-M 'P n a 21'
_atom_sites_solution_hydrogens geom
_atom_sites_solution_primary direct
_atom_sites_solution_secondary difmap
_audit_creation_method SHELXL-97
_cell_angle_alpha 90.00
_cell_angle_beta 90.00
_cell_angle_gamma 90.00
_cell_formula_units_Z 4
_cell_length_a 16.570(3)
_cell_length_b 18.708(4)
_cell_length_c 15.787(3)
_cell_measurement_reflns_used 0
_cell_measurement_temperature 301(2)
_cell_measurement_theta_max 0
_cell_measurement_theta_min 0
_cell_volume 4893.8(17)
_computing_molecular_graphics 'Ortep-3 for Windows (Farrugia, 1997)'
_computing_publication_material 'WinGX publication routines (Farrugia, 1999)'
_computing_structure_refinement 'SHELXL-97 (Sheldrick, 1997)'
_computing_structure_solution 'SIR2004 (Giacovazzo et al, 2004)'
_diffrn_ambient_temperature 301(2)
_diffrn_measured_fraction_theta_full 0.951
_diffrn_measured_fraction_theta_max 0.951
_diffrn_radiation_monochromator graphite
_diffrn_radiation_source 'fine-focus sealed tube'
_diffrn_radiation_type MoK\a
_diffrn_radiation_wavelength 0.71073
_diffrn_reflns_av_R_equivalents 0.0645
_diffrn_reflns_av_sigmaI/netI 0.1584
_diffrn_reflns_limit_h_max 18
_diffrn_reflns_limit_h_min -17
_diffrn_reflns_limit_k_max 22
_diffrn_reflns_limit_k_min -22
_diffrn_reflns_limit_l_max 18
_diffrn_reflns_limit_l_min -19
_diffrn_reflns_number 32031
_diffrn_reflns_theta_full 25.65
_diffrn_reflns_theta_max 25.65
_diffrn_reflns_theta_min 1.64
_exptl_absorpt_coefficient_mu 0.057
_exptl_absorpt_correction_type none
_exptl_crystal_colour yellow
_exptl_crystal_density_diffrn 1.019
_exptl_crystal_density_method 'not measured'
_exptl_crystal_description prism
_exptl_crystal_F_000 1632
_exptl_crystal_size_max 0.6
_exptl_crystal_size_mid 0.4
_exptl_crystal_size_min 0.25
_refine_diff_density_max 0.165
_refine_diff_density_min -0.145
_refine_diff_density_rms 0.035
_refine_ls_abs_structure_details 'Flack H D (1983), Acta Cryst. A39, 876-881'
_refine_ls_abs_structure_Flack -4(10)
_refine_ls_extinction_method none
_refine_ls_goodness_of_fit_ref 0.810
_refine_ls_hydrogen_treatment mixed
_refine_ls_matrix_type full
_refine_ls_number_parameters 465
_refine_ls_number_reflns 8174
_refine_ls_number_restraints 6
_refine_ls_restrained_S_all 0.810
_refine_ls_R_factor_all 0.1401
_refine_ls_R_factor_gt 0.0597
_refine_ls_shift/su_max 0.000
_refine_ls_shift/su_mean 0.000
_refine_ls_structure_factor_coef Fsqd
_refine_ls_weighting_details 'calc w=1/[\s^2^(Fo^2^)+(0.0307P)^2^+0.0000P] where P=(Fo^2^+2Fc^2^)/3'
_refine_ls_weighting_scheme calc
_refine_ls_wR_factor_gt 0.1396
_refine_ls_wR_factor_ref 0.1610
_reflns_number_gt 3199
_reflns_number_total 8174
_reflns_threshold_expression >2sigma(I)
_cod_data_source_file ic8017979_si_002.cif
_cod_data_source_block mar1894b
_cod_database_code 4301773

loop_
_symmetry_equiv_pos_as_xyz
'x, y, z'
'-x, -y, z+1/2'
'-x+1/2, y+1/2, z+1/2'
'x+1/2, -y+1/2, z'

loop_
_atom_site_label
_atom_site_type_symbol
_atom_site_fract_x
_atom_site_fract_y
_atom_site_fract_z
_atom_site_U_iso_or_equiv
_atom_site_adp_type
_atom_site_occupancy
_atom_site_symmetry_multiplicity
_atom_site_calc_flag
_atom_site_refinement_flags
_atom_site_disorder_assembly
_atom_site_disorder_group
C1 C 0.7307(3) -0.4842(3) 0.8519(6) 0.169(3) Uani 1 1 d . . .
H1 H 0.7226 -0.5333 0.8480 0.203 Uiso 1 1 calc R . .
C2 C 0.7411(2) -0.4220(2) 0.8568(5) 0.1234(19) Uani 1 1 d . . .
C3 C 0.7524(2) -0.34580(17) 0.8604(3) 0.0858(12) Uani 1 1 d . . .
C4 C 0.82845(19) -0.3178(2) 0.8749(3) 0.0930(16) Uani 1 1 d . . .
H4 H 0.8718 -0.3487 0.8822 0.112 Uiso 1 1 calc R . .
C5 C 0.84105(18) -0.24657(19) 0.8785(3) 0.0861(14) Uani 1 1 d . . .
H5 H 0.8926 -0.2294 0.8896 0.103 Uiso 1 1 calc R . .
C6 C 0.77846(16) -0.19861(17) 0.8658(3) 0.0651(10) Uani 1 1 d . . .
C7 C 0.70225(17) -0.22588(17) 0.8490(3) 0.0728(11) Uani 1 1 d . . .
C8 C 0.68926(18) -0.2992(2) 0.8468(3) 0.0905(14) Uani 1 1 d . . .
H8 H 0.6378 -0.3169 0.8361 0.109 Uiso 1 1 calc R . .
C9 C 0.77120(17) -0.11873(16) 0.8648(3) 0.0633(9) Uani 1 1 d . . .
C10 C 0.82846(16) -0.06494(18) 0.8760(2) 0.0633(11) Uani 1 1 d . . .
C11 C 0.80438(18) 0.00801(18) 0.8724(3) 0.0694(11) Uani 1 1 d . . .
C12 C 0.72348(17) 0.02448(17) 0.8568(3) 0.0684(10) Uani 1 1 d . . .
C13 C 0.66652(16) -0.03107(18) 0.8454(3) 0.0639(10) Uani 1 1 d . . .
C14 C 0.69036(17) -0.10120(17) 0.8482(2) 0.0618(10) Uani 1 1 d . . .
C15 C 0.63970(18) -0.16866(17) 0.8375(3) 0.0657(10) Uani 1 1 d . . .
C16 C 0.92013(17) -0.06991(19) 0.8925(3) 0.0671(11) Uani 1 1 d . . .
C17 C 0.68515(17) 0.09870(19) 0.8497(3) 0.0731(11) Uani 1 1 d . . .
C18 C 1.1773(3) 0.1590(3) 0.9375(5) 0.166(3) Uani 1 1 d . . .
H18 H 1.2292 0.1765 0.9466 0.199 Uiso 1 1 calc R . .
C19 C 1.1119(2) 0.1371(2) 0.9260(4) 0.1152(19) Uani 1 1 d . . .
C20 C 1.0318(2) 0.1082(2) 0.9129(3) 0.0845(13) Uani 1 1 d . . .
C21 C 1.0204(2) 0.0344(2) 0.9122(3) 0.0856(13) Uani 1 1 d . . .
H21 H 1.0635 0.0034 0.9210 0.103 Uiso 1 1 calc R . .
C22 C 0.94221(18) 0.00787(17) 0.8978(2) 0.0656(11) Uani 1 1 d . . .
C23 C 0.87822(19) 0.05359(18) 0.8853(3) 0.0716(11) Uani 1 1 d . . .
C24 C 0.8913(2) 0.1266(2) 0.8866(3) 0.0915(15) Uani 1 1 d . . .
H24 H 0.8483 0.1580 0.8793 0.110 Uiso 1 1 calc R . .
C25 C 0.9682(2) 0.1524(2) 0.8986(3) 0.0924(15) Uani 1 1 d . . .
H25 H 0.9768 0.2015 0.8969 0.111 Uiso 1 1 calc R . .
C26 C 0.3357(3) 0.1830(3) 0.7864(5) 0.173(3) Uani 1 1 d . . .
H26 H 0.2920 0.2131 0.7766 0.207 Uiso 1 1 calc R . .
C27 C 0.3895(2) 0.1458(2) 0.7985(4) 0.1088(18) Uani 1 1 d . . .
C28 C 0.4567(2) 0.0989(2) 0.8080(3) 0.0878(14) Uani 1 1 d . . .
C29 C 0.53416(19) 0.1258(2) 0.8228(3) 0.0894(14) Uani 1 1 d . . .
H29 H 0.5433 0.1748 0.8256 0.107 Uiso 1 1 calc R . .
C30 C 0.59715(18) 0.07768(19) 0.8331(3) 0.0741(11) Uani 1 1 d . . .
C31 C 0.58631(18) 0.00491(18) 0.8304(3) 0.0707(11) Uani 1 1 d . . .
C32 C 0.5089(2) -0.0204(2) 0.8163(3) 0.0893(14) Uani 1 1 d . . .
H32 H 0.4997 -0.0694 0.8142 0.107 Uiso 1 1 calc R . .
C33 C 0.4461(2) 0.0259(2) 0.8055(3) 0.0914(14) Uani 1 1 d . . .
H33 H 0.3946 0.0077 0.7961 0.110 Uiso 1 1 calc R . .
C34 C 0.9401(2) -0.1066(2) 0.9774(3) 0.0842(13) Uani 1 1 d . B .
H34A H 0.9312 -0.1575 0.9711 0.101 Uiso 1 1 calc R . .
H34B H 0.9970 -0.0996 0.9893 0.101 Uiso 1 1 calc R . .
C35 C 0.8930(4) -0.0812(3) 1.0513(4) 0.143(2) Uani 1 1 d D . .
H35C H 0.8373 -0.0949 1.0417 0.172 Uiso 0.50 1 calc PR A 2
H35D H 0.8946 -0.0293 1.0502 0.172 Uiso 0.50 1 calc PR A 2
H35A H 0.8360 -0.0901 1.0424 0.172 Uiso 0.50 1 d PR A 1
H35B H 0.9008 -0.0302 1.0590 0.172 Uiso 0.50 1 d PR A 1
C36 C 0.9255(11) -0.1254(12) 1.1305(10) 0.177(4) Uiso 0.50 1 d PD B 1
H36A H 0.9354 -0.1752 1.1168 0.213 Uiso 0.50 1 calc PR B 1
H36B H 0.9736 -0.1043 1.1551 0.213 Uiso 0.50 1 calc PR B 1
C37 C 0.8532(13) -0.1159(15) 1.1855(13) 0.300(11) Uiso 0.50 1 d PD B 1
H37A H 0.8648 -0.1333 1.2414 0.450 Uiso 0.50 1 calc PR B 1
H37B H 0.8087 -0.1422 1.1622 0.450 Uiso 0.50 1 calc PR B 1
H37C H 0.8394 -0.0661 1.1884 0.450 Uiso 0.50 1 calc PR B 1
C36' C 0.9145(11) -0.1041(11) 1.1415(10) 0.177(4) Uiso 0.50 1 d PD B 2
H36C H 0.9724 -0.1077 1.1490 0.213 Uiso 0.50 1 calc PR B 2
H36D H 0.8926 -0.0712 1.1830 0.213 Uiso 0.50 1 calc PR B 2
C37' C 0.8761(11) -0.1740(9) 1.1473(12) 0.222(7) Uiso 0.50 1 d PD B 2
H37D H 0.8943 -0.1979 1.1976 0.334 Uiso 0.50 1 calc PR B 2
H37E H 0.8900 -0.2020 1.0985 0.334 Uiso 0.50 1 calc PR B 2
H37F H 0.8186 -0.1681 1.1497 0.334 Uiso 0.50 1 calc PR B 2
C38 C 0.9661(2) -0.1057(2) 0.8177(3) 0.0821(13) Uani 1 1 d . . .
H38A H 1.0236 -0.1037 0.8291 0.099 Uiso 1 1 calc R . .
H38B H 0.9507 -0.1556 0.8145 0.099 Uiso 1 1 calc R . .
C39 C 0.9496(3) -0.0705(3) 0.7322(3) 0.1179(17) Uani 1 1 d D D .
H39A H 0.8917 -0.0680 0.7237 0.141 Uiso 1 1 calc R . .
H39B H 0.9700 -0.0219 0.7338 0.141 Uiso 1 1 calc R . .
C40 C 0.9872(4) -0.1088(4) 0.6572(5) 0.169(2) Uiso 1 1 d D . .
H40C H 0.9676 -0.1577 0.6566 0.203 Uiso 0.50 1 calc PR C 2
H40D H 0.9684 -0.0860 0.6056 0.203 Uiso 0.50 1 calc PR C 2
H40A H 0.9777 -0.0801 0.6070 0.203 Uiso 0.50 1 d PR C 1
H40B H 1.0451 -0.1106 0.6660 0.203 Uiso 0.50 1 d PR C 1
C41 C 0.9590(12) -0.1797(9) 0.6489(15) 0.290(10) Uiso 0.50 1 d PD D 1
H41A H 0.9845 -0.2019 0.6010 0.434 Uiso 0.50 1 calc PR D 1
H41B H 0.9016 -0.1793 0.6407 0.434 Uiso 0.50 1 calc PR D 1
H41C H 0.9717 -0.2061 0.6993 0.434 Uiso 0.50 1 calc PR D 1
C41' C 1.0730(7) -0.1104(7) 0.6556(9) 0.173(5) Uiso 0.50 1 d PD D 2
H41D H 1.0909 -0.1352 0.6059 0.260 Uiso 0.50 1 calc PR D 2
H41E H 1.0926 -0.1346 0.7052 0.260 Uiso 0.50 1 calc PR D 2
H41F H 1.0934 -0.0623 0.6548 0.260 Uiso 0.50 1 calc PR D 2
C42 C 0.6903(2) 0.1430(2) 0.9304(4) 0.1006(15) Uani 1 1 d . . .
H42A H 0.7459 0.1575 0.9390 0.121 Uiso 1 1 calc R . .
H42B H 0.6583 0.1860 0.9232 0.121 Uiso 1 1 calc R . .
C43 C 0.6614(4) 0.1040(3) 1.0082(4) 0.140(2) Uani 1 1 d . . .
H43A H 0.6048 0.0919 1.0016 0.168 Uiso 1 1 calc R . .
H43B H 0.6915 0.0599 1.0146 0.168 Uiso 1 1 calc R . .
C44 C 0.6718(6) 0.1482(5) 1.0847(7) 0.237(4) Uiso 1 1 d . . .
H44A H 0.7293 0.1554 1.0927 0.284 Uiso 1 1 calc R . .
H44B H 0.6484 0.1947 1.0730 0.284 Uiso 1 1 calc R . .
C45 C 0.6425(11) 0.1262(11) 1.1558(15) 0.484(12) Uiso 1 1 d . . .
H45A H 0.6514 0.1619 1.1986 0.726 Uiso 1 1 calc R . .
H45B H 0.6688 0.0826 1.1721 0.726 Uiso 1 1 calc R . .
H45C H 0.5857 0.1179 1.1498 0.726 Uiso 1 1 calc R . .
C46 C 0.7168(2) 0.1400(2) 0.7689(4) 0.1001(16) Uani 1 1 d . . .
H46A H 0.6860 0.1837 0.7626 0.120 Uiso 1 1 calc R . .
H46B H 0.7727 0.1532 0.7781 0.120 Uiso 1 1 calc R . .
C47 C 0.7109(4) 0.0971(4) 0.6869(4) 0.149(2) Uani 1 1 d . . .
H47A H 0.7368 0.0511 0.6950 0.179 Uiso 1 1 calc R . .
H47B H 0.6546 0.0885 0.6740 0.179 Uiso 1 1 calc R . .
C48 C 0.7492(6) 0.1343(5) 0.6143(6) 0.224(4) Uiso 1 1 d . . .
H48A H 0.7185 0.1235 0.5636 0.269 Uiso 1 1 calc R . .
H48B H 0.7456 0.1854 0.6238 0.269 Uiso 1 1 calc R . .
C49 C 0.8274(7) 0.1174(6) 0.5998(7) 0.302(5) Uiso 1 1 d . . .
H49A H 0.8468 0.1439 0.5518 0.453 Uiso 1 1 calc R . .
H49B H 0.8319 0.0672 0.5886 0.453 Uiso 1 1 calc R . .
H49C H 0.8591 0.1293 0.6487 0.453 Uiso 1 1 calc R . .
C50 C 0.5747(2) -0.1771(2) 0.9067(3) 0.0937(16) Uani 1 1 d . . .
H50A H 0.5350 -0.1395 0.8995 0.112 Uiso 1 1 calc R . .
H50B H 0.5475 -0.2224 0.8982 0.112 Uiso 1 1 calc R . .
C51 C 0.6053(3) -0.1746(3) 0.9959(4) 0.1276(19) Uani 1 1 d . . .
H51A H 0.6404 -0.1334 1.0016 0.153 Uiso 1 1 calc R . .
H51B H 0.6377 -0.2169 1.0060 0.153 Uiso 1 1 calc R . .
C52 C 0.5396(5) -0.1703(5) 1.0653(7) 0.232(4) Uiso 1 1 d . . .
H52A H 0.4944 -0.2010 1.0512 0.279 Uiso 1 1 calc R . .
H52B H 0.5613 -0.1851 1.1196 0.279 Uiso 1 1 calc R . .
C53 C 0.5125(6) -0.0919(5) 1.0687(7) 0.276(4) Uiso 1 1 d . . .
H53A H 0.4708 -0.0866 1.1104 0.414 Uiso 1 1 calc R . .
H53B H 0.4923 -0.0778 1.0142 0.414 Uiso 1 1 calc R . .
H53C H 0.5577 -0.0623 1.0836 0.414 Uiso 1 1 calc R . .
C54 C 0.6028(2) -0.1735(2) 0.7480(3) 0.0910(14) Uani 1 1 d . . .
H54A H 0.5712 -0.2171 0.7443 0.109 Uiso 1 1 calc R . .
H54B H 0.5660 -0.1337 0.7403 0.109 Uiso 1 1 calc R . .
C55 C 0.6637(3) -0.1730(4) 0.6754(3) 0.150(2) Uani 1 1 d . . .
H55A H 0.6995 -0.2137 0.6820 0.180 Uiso 1 1 calc R . .
H55B H 0.6963 -0.1301 0.6799 0.180 Uiso 1 1 calc R . .
C56 C 0.6241(6) -0.1758(6) 0.5818(6) 0.242(4) Uiso 1 1 d . . .
H56A H 0.6612 -0.1964 0.5410 0.291 Uiso 1 1 calc R . .
H56B H 0.5744 -0.2031 0.5818 0.291 Uiso 1 1 calc R . .
C57 C 0.6095(6) -0.1030(6) 0.5643(7) 0.291(5) Uiso 1 1 d . . .
H57A H 0.5847 -0.0985 0.5096 0.436 Uiso 1 1 calc R . .
H57B H 0.6597 -0.0773 0.5647 0.436 Uiso 1 1 calc R . .
H57C H 0.5742 -0.0835 0.6067 0.436 Uiso 1 1 calc R . .

loop_
_atom_site_aniso_label
_atom_site_aniso_U_11
_atom_site_aniso_U_22
_atom_site_aniso_U_33
_atom_site_aniso_U_23
_atom_site_aniso_U_13
_atom_site_aniso_U_12
C1 0.102(3) 0.058(3) 0.348(9) -0.007(5) 0.039(5) -0.008(2)
C2 0.076(2) 0.052(3) 0.242(6) 0.000(4) 0.018(3) 0.002(2)
C3 0.064(2) 0.042(2) 0.152(4) -0.005(3) -0.003(2) -0.0069(17)
C4 0.065(2) 0.052(2) 0.163(5) 0.008(3) 0.003(2) 0.0002(17)
C5 0.0535(19) 0.054(3) 0.151(4) 0.008(3) -0.012(2) -0.0002(16)
C6 0.0500(19) 0.054(2) 0.091(3) -0.002(2) -0.0028(19) -0.0038(15)
C7 0.0511(17) 0.042(2) 0.125(4) 0.000(2) 0.000(2) 0.0028(15)
C8 0.0511(19) 0.062(3) 0.158(5) -0.010(3) 0.001(2) -0.0037(17)
C9 0.0553(19) 0.046(2) 0.088(3) -0.002(2) 0.0009(18) 0.0006(15)
C10 0.0476(18) 0.058(2) 0.085(3) -0.004(2) -0.0037(17) 0.0024(15)
C11 0.0510(18) 0.056(2) 0.101(3) 0.002(2) -0.0013(17) -0.0063(15)
C12 0.057(2) 0.046(2) 0.103(3) 0.002(2) 0.003(2) 0.0056(15)
C13 0.0424(17) 0.058(2) 0.091(3) 0.001(2) -0.0029(17) 0.0005(14)
C14 0.0514(18) 0.044(2) 0.090(3) 0.002(2) 0.0029(19) -0.0052(14)
C15 0.0489(18) 0.057(2) 0.092(3) -0.007(2) -0.0042(19) -0.0048(15)
C16 0.0433(17) 0.060(2) 0.098(3) 0.005(2) -0.0055(18) -0.0027(15)
C17 0.058(2) 0.053(2) 0.109(4) 0.004(3) 0.007(2) -0.0002(16)
C18 0.070(3) 0.098(4) 0.329(9) -0.048(5) -0.020(4) -0.020(3)
C19 0.076(3) 0.071(3) 0.199(6) -0.020(3) -0.016(3) -0.019(2)
C20 0.056(2) 0.062(3) 0.135(4) -0.010(3) -0.004(2) -0.0174(18)
C21 0.060(2) 0.061(3) 0.135(4) 0.005(3) -0.008(2) -0.0081(18)
C22 0.0508(19) 0.046(2) 0.100(3) 0.001(2) -0.0074(17) -0.0031(16)
C23 0.0548(19) 0.050(2) 0.110(3) -0.001(2) -0.0063(18) -0.0075(16)
C24 0.059(2) 0.056(2) 0.159(5) 0.005(3) -0.010(2) -0.0046(18)
C25 0.065(2) 0.057(3) 0.155(5) 0.000(3) -0.005(2) -0.0119(19)
C26 0.101(4) 0.100(4) 0.317(10) -0.013(5) -0.032(4) 0.046(3)
C27 0.067(3) 0.083(3) 0.177(6) 0.003(3) -0.014(3) 0.022(2)
C28 0.060(2) 0.071(3) 0.132(4) -0.001(3) 0.002(2) 0.0173(19)
C29 0.051(2) 0.062(2) 0.155(5) -0.002(3) -0.007(2) 0.0068(16)
C30 0.053(2) 0.060(3) 0.110(4) 0.002(3) 0.0001(18) 0.0011(16)
C31 0.0511(19) 0.051(2) 0.110(4) -0.008(2) 0.0006(18) 0.0001(15)
C32 0.055(2) 0.069(3) 0.145(4) 0.001(3) -0.004(2) 0.0031(18)
C33 0.058(2) 0.072(3) 0.144(4) 0.000(3) -0.002(2) 0.0103(19)
C34 0.070(2) 0.067(3) 0.116(4) 0.007(3) -0.017(3) -0.0111(19)
C35 0.172(5) 0.149(5) 0.108(5) 0.023(4) -0.011(4) 0.020(4)
C38 0.057(2) 0.066(3) 0.123(4) -0.002(3) 0.004(2) -0.0015(17)
C39 0.112(4) 0.125(5) 0.116(5) -0.013(4) 0.023(3) 0.024(3)
C42 0.076(2) 0.077(3) 0.149(5) -0.025(4) -0.009(3) -0.004(2)
C43 0.173(5) 0.124(5) 0.123(5) -0.041(5) 0.009(4) -0.002(4)
C46 0.077(3) 0.079(3) 0.144(5) 0.030(3) -0.007(3) -0.007(2)
C47 0.195(6) 0.150(6) 0.102(5) 0.040(5) 0.029(4) -0.048(4)
C50 0.059(2) 0.072(3) 0.150(5) 0.007(3) 0.012(3) -0.0096(18)
C51 0.090(3) 0.166(6) 0.126(5) 0.029(4) 0.027(3) 0.007(3)
C54 0.066(2) 0.080(3) 0.128(4) -0.019(3) -0.016(3) -0.003(2)
C55 0.119(4) 0.232(7) 0.100(5) -0.005(4) -0.017(3) -0.009(4)

loop_
_atom_type_symbol
_atom_type_description
_atom_type_scat_dispersion_real
_atom_type_scat_dispersion_imag
_atom_type_scat_source
C C 0.0033 0.0016 'International Tables Vol C Tables 4.2.6.8 and 6.1.1.4'
H H 0.0000 0.0000 'International Tables Vol C Tables 4.2.6.8 and 6.1.1.4'

loop_
_geom_angle_atom_site_label_1
_geom_angle_atom_site_label_2
_geom_angle_atom_site_label_3
_geom_angle
_geom_angle_site_symmetry_1
_geom_angle_site_symmetry_3
_geom_angle_publ_flag
C2 C1 H1 180.0 . . ?
C1 C2 C3 178.2(7) . . ?
C8 C3 C4 118.5(3) . . ?
C8 C3 C2 121.5(3) . . ?
C4 C3 C2 120.0(3) . . ?
C5 C4 C3 121.5(3) . . ?
C5 C4 H4 119.3 . . ?
C3 C4 H4 119.3 . . ?
C4 C5 C6 121.1(3) . . ?
C4 C5 H5 119.4 . . ?
C6 C5 H5 119.4 . . ?
C5 C6 C7 118.1(3) . . ?
C5 C6 C9 135.0(3) . . ?
C7 C6 C9 106.9(2) . . ?
C6 C7 C8 120.6(3) . . ?
C6 C7 C15 112.9(3) . . ?
C8 C7 C15 126.5(3) . . ?
C3 C8 C7 120.2(3) . . ?
C3 C8 H8 119.9 . . ?
C7 C8 H8 119.9 . . ?
C10 C9 C14 120.3(3) . . ?
C10 C9 C6 131.6(2) . . ?
C14 C9 C6 108.1(2) . . ?
C9 C10 C11 119.8(3) . . ?
C9 C10 C16 130.3(3) . . ?
C11 C10 C16 109.9(3) . . ?
C12 C11 C10 119.2(3) . . ?
C12 C11 C23 132.7(3) . . ?
C10 C11 C23 108.1(3) . . ?
C11 C12 C13 120.0(3) . . ?
C11 C12 C17 127.6(3) . . ?
C13 C12 C17 112.3(3) . . ?
C14 C13 C12 120.4(3) . . ?
C14 C13 C31 133.3(3) . . ?
C12 C13 C31 106.3(3) . . ?
C13 C14 C9 120.3(3) . . ?
C13 C14 C15 129.0(3) . . ?
C9 C14 C15 110.6(3) . . ?
C7 C15 C14 101.3(2) . . ?
C7 C15 C50 108.9(3) . . ?
C14 C15 C50 113.0(3) . . ?
C7 C15 C54 110.0(3) . . ?
C14 C15 C54 111.6(3) . . ?
C50 C15 C54 111.5(3) . . ?
C22 C16 C34 109.3(3) . . ?
C22 C16 C10 101.0(3) . . ?
C34 C16 C10 112.6(3) . . ?
C22 C16 C38 109.8(3) . . ?
C34 C16 C38 111.3(3) . . ?
C10 C16 C38 112.3(3) . . ?
C42 C17 C12 114.2(4) . . ?
C42 C17 C30 109.6(3) . . ?
C12 C17 C30 100.0(3) . . ?
C42 C17 C46 113.0(4) . . ?
C12 C17 C46 111.4(3) . . ?
C30 C17 C46 107.7(3) . . ?
C19 C18 H18 180.0 . . ?
C18 C19 C20 178.5(6) . . ?
C25 C20 C21 119.7(3) . . ?
C25 C20 C19 120.5(4) . . ?
C21 C20 C19 119.7(3) . . ?
C20 C21 C22 118.5(3) . . ?
C20 C21 H21 120.8 . . ?
C22 C21 H21 120.8 . . ?
C23 C22 C21 120.9(3) . . ?
C23 C22 C16 114.0(3) . . ?
C21 C22 C16 125.1(3) . . ?
C22 C23 C24 119.4(3) . . ?
C22 C23 C11 107.1(3) . . ?
C24 C23 C11 133.5(3) . . ?
C25 C24 C23 119.6(3) . . ?
C25 C24 H24 120.2 . . ?
C23 C24 H24 120.2 . . ?
C20 C25 C24 121.9(3) . . ?
C20 C25 H25 119.1 . . ?
C24 C25 H25 119.1 . . ?
C27 C26 H26 180.0 . . ?
C26 C27 C28 176.4(6) . . ?
C33 C28 C29 118.7(3) . . ?
C33 C28 C27 120.4(3) . . ?
C29 C28 C27 120.8(4) . . ?
C30 C29 C28 118.4(3) . . ?
C30 C29 H29 120.8 . . ?
C28 C29 H29 120.8 . . ?
C31 C30 C29 122.8(3) . . ?
C31 C30 C17 112.6(3) . . ?
C29 C30 C17 124.7(3) . . ?
C30 C31 C32 117.7(3) . . ?
C30 C31 C13 108.8(3) . . ?
C32 C31 C13 133.5(3) . . ?
C33 C32 C31 120.6(4) . . ?
C33 C32 H32 119.7 . . ?
C31 C32 H32 119.7 . . ?
C32 C33 C28 121.8(3) . . ?
C32 C33 H33 119.1 . . ?
C28 C33 H33 119.1 . . ?
C35 C34 C16 115.4(4) . . ?
C35 C34 H34A 108.4 . . ?
C16 C34 H34A 108.4 . . ?
C35 C34 H34B 108.4 . . ?
C16 C34 H34B 108.4 . . ?
H34A C34 H34B 107.5 . . ?
C34 C35 C36' 121.4(10) . . ?
C34 C35 C36 105.9(8) . . ?
C36' C35 C36 17.2(16) . . ?
C34 C35 H35C 107.0 . . ?
C36' C35 H35C 107.0 . . ?
C36 C35 H35C 107.8 . . ?
C34 C35 H35D 107.0 . . ?
C36' C35 H35D 107.0 . . ?
C36 C35 H35D 121.6 . . ?
H35C C35 H35D 106.7 . . ?
C34 C35 H35A 110.1 . . ?
C36' C35 H35A 108.2 . . ?
C36 C35 H35A 110.7 . . ?
H35C C35 H35A 5.6 . . ?
H35D C35 H35A 101.3 . . ?
C34 C35 H35B 110.1 . . ?
C36' C35 H35B 97.4 . . ?
C36 C35 H35B 111.5 . . ?
H35C C35 H35B 114.1 . . ?
H35D C35 H35B 10.3 . . ?
H35A C35 H35B 108.5 . . ?
C37 C36 C35 97.1(12) . . ?
C37 C36 H36A 112.3 . . ?
C35 C36 H36A 112.3 . . ?
C37 C36 H36B 112.3 . . ?
C35 C36 H36B 112.3 . . ?
H36A C36 H36B 109.9 . . ?
C36 C37 H37A 109.5 . . ?
C36 C37 H37B 109.5 . . ?
H37A C37 H37B 109.5 . . ?
C36 C37 H37C 109.5 . . ?
H37A C37 H37C 109.5 . . ?
H37B C37 H37C 109.5 . . ?
C37' C36' C35 102.1(13) . . ?
C37' C36' H36C 111.3 . . ?
C35 C36' H36C 111.3 . . ?
C37' C36' H36D 111.3 . . ?
C35 C36' H36D 111.3 . . ?
H36C C36' H36D 109.2 . . ?
C36' C37' H37D 109.5 . . ?
C36' C37' H37E 109.5 . . ?
H37D C37' H37E 109.5 . . ?
C36' C37' H37F 109.5 . . ?
H37D C37' H37F 109.5 . . ?
H37E C37' H37F 109.5 . . ?
C39 C38 C16 113.4(3) . . ?
C39 C38 H38A 108.9 . . ?
C16 C38 H38A 108.9 . . ?
C39 C38 H38B 108.9 . . ?
C16 C38 H38B 108.9 . . ?
H38A C38 H38B 107.7 . . ?
C40 C39 C38 114.3(5) . . ?
C40 C39 H39A 108.7 . . ?
C38 C39 H39A 108.7 . . ?
C40 C39 H39B 108.7 . . ?
C38 C39 H39B 108.7 . . ?
H39A C39 H39B 107.6 . . ?
C41 C40 C41' 108.1(11) . . ?
C41 C40 C39 112.4(9) . . ?
C41' C40 C39 115.6(7) . . ?
C41 C40 H40C 4.8 . . ?
C41' C40 H40C 108.4 . . ?
C39 C40 H40C 108.4 . . ?
C41 C40 H40D 103.2 . . ?
C41' C40 H40D 108.4 . . ?
C39 C40 H40D 108.4 . . ?
H40C C40 H40D 107.4 . . ?
C41 C40 H40A 113.0 . . ?
C41' C40 H40A 99.2 . . ?
C39 C40 H40A 108.0 . . ?
H40C C40 H40A 117.4 . . ?
H40D C40 H40A 11.3 . . ?
C41 C40 H40B 108.0 . . ?
C41' C40 H40B 9.3 . . ?
C39 C40 H40B 108.1 . . ?
H40C C40 H40B 107.4 . . ?
H40D C40 H40B 116.9 . . ?
H40A C40 H40B 107.3 . . ?
C40 C41 H41A 109.5 . . ?
C40 C41 H41B 109.5 . . ?
H41A C41 H41B 109.5 . . ?
C40 C41 H41C 109.5 . . ?
H41A C41 H41C 109.5 . . ?
H41B C41 H41C 109.5 . . ?
C40 C41' H40B 18.6 . . ?
C40 C41' H41D 109.5 . . ?
H40B C41' H41D 124.1 . . ?
C40 C41' H41E 109.5 . . ?
H40B C41' H41E 92.4 . . ?
H41D C41' H41E 109.5 . . ?
C40 C41' H41F 109.5 . . ?
H40B C41' H41F 110.2 . . ?
H41D C41' H41F 109.5 . . ?
H41E C41' H41F 109.5 . . ?
C43 C42 C17 113.6(4) . . ?
C43 C42 H42A 108.8 . . ?
C17 C42 H42A 108.8 . . ?
C43 C42 H42B 108.8 . . ?
C17 C42 H42B 108.8 . . ?
H42A C42 H42B 107.7 . . ?
C44 C43 C42 111.0(6) . . ?
C44 C43 H43A 109.4 . . ?
C42 C43 H43A 109.4 . . ?
C44 C43 H43B 109.4 . . ?
C42 C43 H43B 109.4 . . ?
H43A C43 H43B 108.0 . . ?
C45 C44 C43 119.4(14) . . ?
C45 C44 H44A 107.5 . . ?
C43 C44 H44A 107.5 . . ?
C45 C44 H44B 107.5 . . ?
C43 C44 H44B 107.5 . . ?
H44A C44 H44B 107.0 . . ?
C44 C45 H45A 109.5 . . ?
C44 C45 H45B 109.5 . . ?
H45A C45 H45B 109.5 . . ?
C44 C45 H45C 109.5 . . ?
H45A C45 H45C 109.5 . . ?
H45B C45 H45C 109.5 . . ?
C47 C46 C17 114.0(4) . . ?
C47 C46 H46A 108.8 . . ?
C17 C46 H46A 108.8 . . ?
C47 C46 H46B 108.8 . . ?
C17 C46 H46B 108.8 . . ?
H46A C46 H46B 107.7 . . ?
C48 C47 C46 112.5(6) . . ?
C48 C47 H47A 109.1 . . ?
C46 C47 H47A 109.1 . . ?
C48 C47 H47B 109.1 . . ?
C46 C47 H47B 109.1 . . ?
H47A C47 H47B 107.8 . . ?
C49 C48 C47 115.6(9) . . ?
C49 C48 H48A 108.4 . . ?
C47 C48 H48A 108.4 . . ?
C49 C48 H48B 108.4 . . ?
C47 C48 H48B 108.4 . . ?
H48A C48 H48B 107.4 . . ?
C48 C49 H49A 109.5 . . ?
C48 C49 H49B 109.5 . . ?
H49A C49 H49B 109.5 . . ?
C48 C49 H49C 109.5 . . ?
H49A C49 H49C 109.5 . . ?
H49B C49 H49C 109.5 . . ?
C51 C50 C15 115.3(3) . . ?
C51 C50 H50A 108.4 . . ?
C15 C50 H50A 108.4 . . ?
C51 C50 H50B 108.4 . . ?
C15 C50 H50B 108.4 . . ?
H50A C50 H50B 107.5 . . ?
C50 C51 C52 115.5(5) . . ?
C50 C51 H51A 108.4 . . ?
C52 C51 H51A 108.4 . . ?
C50 C51 H51B 108.4 . . ?
C52 C51 H51B 108.4 . . ?
H51A C51 H51B 107.5 . . ?
C53 C52 C51 106.2(7) . . ?
C53 C52 H52A 110.5 . . ?
C51 C52 H52A 110.5 . . ?
C53 C52 H52B 110.5 . . ?
C51 C52 H52B 110.5 . . ?
H52A C52 H52B 108.7 . . ?
C52 C53 H53A 109.5 . . ?
C52 C53 H53B 109.5 . . ?
H53A C53 H53B 109.5 . . ?
C52 C53 H53C 109.5 . . ?
H53A C53 H53C 109.5 . . ?
H53B C53 H53C 109.5 . . ?
C55 C54 C15 115.1(3) . . ?
C55 C54 H54A 108.5 . . ?
C15 C54 H54A 108.5 . . ?
C55 C54 H54B 108.5 . . ?
C15 C54 H54B 108.5 . . ?
H54A C54 H54B 107.5 . . ?
C54 C55 C56 114.6(5) . . ?
C54 C55 H55A 108.6 . . ?
C56 C55 H55A 108.6 . . ?
C54 C55 H55B 108.6 . . ?
C56 C55 H55B 108.6 . . ?
H55A C55 H55B 107.6 . . ?
C57 C56 C55 102.5(8) . . ?
C57 C56 H56A 111.3 . . ?
C55 C56 H56A 111.3 . . ?
C57 C56 H56B 111.3 . . ?
C55 C56 H56B 111.3 . . ?
H56A C56 H56B 109.2 . . ?
C56 C57 H57A 109.5 . . ?
C56 C57 H57B 109.5 . . ?
H57A C57 H57B 109.5 . . ?
C56 C57 H57C 109.5 . . ?
H57A C57 H57C 109.5 . . ?
H57B C57 H57C 109.5 . . ?

loop_
_geom_bond_atom_site_label_1
_geom_bond_atom_site_label_2
_geom_bond_distance
_geom_bond_site_symmetry_2
_geom_bond_publ_flag
C1 C2 1.179(5) . ?
C1 H1 0.9300 . ?
C2 C3 1.438(5) . ?
C3 C8 1.378(4) . ?
C3 C4 1.384(4) . ?
C4 C5 1.349(4) . ?
C4 H4 0.9300 . ?
C5 C6 1.386(4) . ?
C5 H5 0.9300 . ?
C6 C7 1.388(4) . ?
C6 C9 1.499(4) . ?
C7 C8 1.389(4) . ?
C7 C15 1.501(4) . ?
C8 H8 0.9300 . ?
C9 C10 1.394(4) . ?
C9 C14 1.404(4) . ?
C10 C11 1.423(4) . ?
C10 C16 1.544(4) . ?
C11 C12 1.397(4) . ?
C11 C23 1.505(4) . ?
C12 C13 1.415(4) . ?
C12 C17 1.531(4) . ?
C13 C14 1.371(4) . ?
C13 C31 1.509(4) . ?
C14 C15 1.525(4) . ?
C15 C50 1.542(5) . ?
C15 C54 1.543(6) . ?
C16 C22 1.503(4) . ?
C16 C34 1.541(5) . ?
C16 C38 1.557(5) . ?
C17 C42 1.523(6) . ?
C17 C30 1.533(4) . ?
C17 C46 1.580(6) . ?
C18 C19 1.174(5) . ?
C18 H18 0.9300 . ?
C19 C20 1.447(5) . ?
C20 C25 1.359(5) . ?
C20 C21 1.394(5) . ?
C21 C22 1.405(4) . ?
C21 H21 0.9300 . ?
C22 C23 1.377(4) . ?
C23 C24 1.383(4) . ?
C24 C25 1.376(5) . ?
C24 H24 0.9300 . ?
C25 H25 0.9300 . ?
C26 C27 1.147(5) . ?
C26 H26 0.9300 . ?
C27 C28 1.426(5) . ?
C28 C33 1.377(5) . ?
C28 C29 1.398(5) . ?
C29 C30 1.388(4) . ?
C29 H29 0.9300 . ?
C30 C31 1.374(4) . ?
C31 C32 1.385(4) . ?
C32 C33 1.367(5) . ?
C32 H32 0.9300 . ?
C33 H33 0.9300 . ?
C34 C35 1.482(6) . ?
C34 H34A 0.9700 . ?
C34 H34B 0.9700 . ?
C35 C36' 1.528(13) . ?
C35 C36 1.593(13) . ?
C35 H35C 0.9700 . ?
C35 H35D 0.9700 . ?
C35 H35A 0.9700 . ?
C35 H35B 0.9700 . ?
C36 C37 1.491(18) . ?
C36 H36A 0.9700 . ?
C36 H36B 0.9700 . ?
C37 H37A 0.9600 . ?
C37 H37B 0.9600 . ?
C37 H37C 0.9600 . ?
C36' C37' 1.456(18) . ?
C36' H36C 0.9700 . ?
C36' H36D 0.9700 . ?
C37' H37D 0.9600 . ?
C37' H37E 0.9600 . ?
C37' H37F 0.9600 . ?
C38 C39 1.526(6) . ?
C38 H38A 0.9700 . ?
C38 H38B 0.9700 . ?
C39 C40 1.519(7) . ?
C39 H39A 0.9700 . ?
C39 H39B 0.9700 . ?
C40 C41 1.412(15) . ?
C40 C41' 1.422(11) . ?
C40 H40C 0.9700 . ?
C40 H40D 0.9700 . ?
C40 H40A 0.9700 . ?
C40 H40B 0.9700 . ?
C41 H41A 0.9600 . ?
C41 H41B 0.9600 . ?
C41 H41C 0.9600 . ?
C41' H40B 0.4902 . ?
C41' H41D 0.9600 . ?
C41' H41E 0.9600 . ?
C41' H41F 0.9600 . ?
C42 C43 1.508(8) . ?
C42 H42A 0.9700 . ?
C42 H42B 0.9700 . ?
C43 C44 1.473(11) . ?
C43 H43A 0.9700 . ?
C43 H43B 0.9700 . ?
C44 C45 1.29(2) . ?
C44 H44A 0.9700 . ?
C44 H44B 0.9700 . ?
C45 H45A 0.9600 . ?
C45 H45B 0.9600 . ?
C45 H45C 0.9600 . ?
C46 C47 1.526(7) . ?
C46 H46A 0.9700 . ?
C46 H46B 0.9700 . ?
C47 C48 1.483(9) . ?
C47 H47A 0.9700 . ?
C47 H47B 0.9700 . ?
C48 C49 1.353(11) . ?
C48 H48A 0.9700 . ?
C48 H48B 0.9700 . ?
C49 H49A 0.9600 . ?
C49 H49B 0.9600 . ?
C49 H49C 0.9600 . ?
C50 C51 1.496(6) . ?
C50 H50A 0.9700 . ?
C50 H50B 0.9700 . ?
C51 C52 1.547(10) . ?
C51 H51A 0.9700 . ?
C51 H51B 0.9700 . ?
C52 C53 1.534(11) . ?
C52 H52A 0.9700 . ?
C52 H52B 0.9700 . ?
C53 H53A 0.9600 . ?
C53 H53B 0.9600 . ?
C53 H53C 0.9600 . ?
C54 C55 1.527(6) . ?
C54 H54A 0.9700 . ?
C54 H54B 0.9700 . ?
C55 C56 1.618(10) . ?
C55 H55A 0.9700 . ?
C55 H55B 0.9700 . ?
C56 C57 1.412(11) . ?
C56 H56A 0.9700 . ?
C56 H56B 0.9700 . ?
C57 H57A 0.9600 . ?
C57 H57B 0.9600 . ?
C57 H57C 0.9600 . ?
